data_1556453
loop_
_publ_author_name
'Marshall, G.'
'Wooles, A.J.'
'Mills, D.P.'
'Lewis, W.'
'Blake, A.J.'
'Liddle, S.T.'

_publ_section_title
;
 Synthesis and Characterisation of Lanthanide N-Trimethylsilyl and
 -Mesityl Functionalised Bis(iminophosphorano)methanides and
 -Methanediides
;
_journal_name_full Inorganics
_journal_page_first 46
_journal_page_last 69
_journal_paper_doi 10.3390/inorganics1010046
_journal_volume 1
_journal_year 2013
_chemical_formula_moiety 'C62 H78 I4 La2 N4 P4 Si4, 2(C7 H8)'
_chemical_formula_sum 'C76 H94 I4 La2 N4 P4 Si4'
_chemical_formula_weight 2085.21
_space_group_IT_number 15
_space_group_name_Hall '-C 2yc'
_space_group_name_H-M_alt 'C 1 2/c 1'
_symmetry_cell_setting monoclinic
_symmetry_space_group_name_Hall '-C 2yc'
_symmetry_space_group_name_H-M 'C 1 2/c 1'
_atom_sites_solution_hydrogens 'geom, Me from difmap'
_atom_sites_solution_primary direct
_atom_sites_solution_secondary difmap
_cell_angle_alpha 90.00
_cell_angle_beta 122.332(9)
_cell_angle_gamma 90.00
_cell_formula_units_Z 4
_cell_length_a 36.332(2)
_cell_length_b 12.8545(4)
_cell_length_c 21.6820(13)
_cell_measurement_reflns_used 10797
_cell_measurement_temperature 90(2)
_cell_measurement_theta_max 74.49
_cell_measurement_theta_min 3.72
_cell_volume 8556.2(11)
_computing_cell_refinement
;
CrysAlisPro, Agilent Technologies,
Version 1.171.35.19 (release 27-10-2011 CrysAlis171 .NET)
(compiled Oct 27 2011,15:02:11)
;
_computing_data_collection
;
CrysAlisPro, Agilent Technologies,
Version 1.171.35.19 (release 27-10-2011 CrysAlis171 .NET)
(compiled Oct 27 2011,15:02:11)
;
_computing_data_reduction
;
CrysAlisPro, Agilent Technologies,
Version 1.171.35.19 (release 27-10-2011 CrysAlis171 .NET)
(compiled Oct 27 2011,15:02:11)
;
_computing_molecular_graphics 'SHELXTL (Sheldrick, 2008)'
_computing_publication_material 'enCIFer(Allen et al.,2004);PLATON(Spek,2003)'
_computing_structure_refinement 'SHELXL97 (Sheldrick, 2008)'
_computing_structure_solution 'SHELXS97 (Sheldrick, 2008)'
_diffrn_ambient_temperature 90(2)
_diffrn_detector_area_resol_mean 10.3613
_diffrn_measured_fraction_theta_full 0.997
_diffrn_measured_fraction_theta_max 0.973
_diffrn_measurement_device_type 'SuperNova, Single source at offset), Atlas'
_diffrn_measurement_method '\w scans'
_diffrn_radiation_monochromator mirror
_diffrn_radiation_source 'SuperNova (Cu) X-ray Source'
_diffrn_radiation_type 'Cu K\a'
_diffrn_radiation_wavelength 1.5418
_diffrn_reflns_av_R_equivalents 0.076
_diffrn_reflns_av_sigmaI/netI 0.058
_diffrn_reflns_limit_h_max 41
_diffrn_reflns_limit_h_min -45
_diffrn_reflns_limit_k_max 11
_diffrn_reflns_limit_k_min -16
_diffrn_reflns_limit_l_max 27
_diffrn_reflns_limit_l_min -26
_diffrn_reflns_number 25755
_diffrn_reflns_theta_full 67.50
_diffrn_reflns_theta_max 74.66
_diffrn_reflns_theta_min 3.73
_diffrn_standards_decay_% 0
_diffrn_standards_interval_count .
_diffrn_standards_number 0
_exptl_absorpt_coefficient_mu 20.494
_exptl_absorpt_correction_T_max 0.852
_exptl_absorpt_correction_T_min 0.087
_exptl_absorpt_correction_type gaussian
_exptl_absorpt_process_details
;
CrysAlisPro, Agilent Technologies,
Version 1.171.35.19 (release 27-10-2011 CrysAlis171 .NET)
(compiled Oct 27 2011,15:02:11)
Analytical numeric absorption correction using a multifaceted crystal 
model based on expressions derived by R.C. Clark & J.S. Reid. 
(Clark, R. C. & Reid, J. S. (1995). Acta Cryst. A51, 887-897) 
;
_exptl_crystal_colour colourless
_exptl_crystal_density_diffrn 1.619
_exptl_crystal_description plate
_exptl_crystal_F_000 4080
_exptl_crystal_size_max 0.237
_exptl_crystal_size_mid 0.155
_exptl_crystal_size_min 0.022
_refine_diff_density_max 2.27
_refine_diff_density_min -1.51
_refine_diff_density_rms 0.21
_refine_ls_extinction_method none
_refine_ls_goodness_of_fit_ref 1.04
_refine_ls_hydrogen_treatment constr
_refine_ls_matrix_type full
_refine_ls_number_parameters 426
_refine_ls_number_reflns 8532
_refine_ls_number_restraints 153
_refine_ls_restrained_S_all 1.03
_refine_ls_R_factor_all 0.0771
_refine_ls_R_factor_gt 0.0570
_refine_ls_shift/su_max 0.001
_refine_ls_shift/su_mean 0.000
_refine_ls_structure_factor_coef Fsqd
_refine_ls_weighting_details 'calc w=1/[\s^2^(Fo^2^)+(0.077P)^2^+167.0P] where P=(Fo^2^+2Fc^2^)/3'
_refine_ls_weighting_scheme calc
_refine_ls_wR_factor_gt 0.146
_refine_ls_wR_factor_ref 0.158
_reflns_number_gt 6688
_reflns_number_total 8532
_reflns_threshold_expression I>2\s(I)
_cod_data_source_file inorganics-01-00046-s001.cif
_cod_data_source_block 2
_cod_original_cell_volume 8556.3(11)
_cod_original_sg_symbol_H-M 'C 2/c'
_cod_database_code 1556453

loop_
_symmetry_equiv_pos_as_xyz
'x, y, z'
'-x, y, -z+1/2'
'x+1/2, y+1/2, z'
'-x+1/2, y+1/2, -z+1/2'
'-x, -y, -z'
'x, -y, z-1/2'
'-x+1/2, -y+1/2, -z'
'x+1/2, -y+1/2, z-1/2'

loop_
_atom_site_label
_atom_site_type_symbol
_atom_site_fract_x
_atom_site_fract_y
_atom_site_fract_z
_atom_site_U_iso_or_equiv
_atom_site_adp_type
_atom_site_occupancy
_atom_site_symmetry_multiplicity
_atom_site_calc_flag
_atom_site_refinement_flags
_atom_site_disorder_assembly
_atom_site_disorder_group
La1 La 0.670391(13) 0.25465(3) 0.45954(2) 0.01583(12) Uani 1 1 d U . .
I1 I 0.597563(16) 0.20839(5) 0.29810(3) 0.03008(16) Uani 1 1 d U . .
I2 I 0.766079(15) 0.26314(4) 0.60650(2) 0.02378(14) Uani 1 1 d U . .
P1 P 0.63220(7) 0.16244(16) 0.55157(12) 0.0238(4) Uani 1 1 d U . .
P2 P 0.62349(6) 0.40628(15) 0.51348(10) 0.0195(4) Uani 1 1 d U . .
Si1 Si 0.66275(8) -0.02144(18) 0.50153(12) 0.0256(5) Uani 1 1 d U . .
Si2 Si 0.65311(9) 0.54223(19) 0.43275(13) 0.0313(5) Uani 1 1 d U . .
N1 N 0.6506(2) 0.1081(5) 0.5065(4) 0.0210(11) Uani 1 1 d U . .
N2 N 0.6445(2) 0.4288(5) 0.4660(3) 0.0212(10) Uani 1 1 d U . .
C1 C 0.6461(2) 0.2919(6) 0.5593(4) 0.0204(11) Uani 1 1 d U . .
H1 H 0.6724 0.3064 0.6087 0.024 Uiso 1 1 calc R . .
C2 C 0.6573(3) 0.1079(7) 0.6431(5) 0.0344(17) Uani 1 1 d U . .
C3 C 0.6959(4) 0.1490(8) 0.6998(5) 0.046(2) Uani 1 1 d U . .
H3 H 0.7077 0.2093 0.6914 0.055 Uiso 1 1 calc R . .
C4 C 0.7178(5) 0.1038(10) 0.7692(6) 0.066(3) Uani 1 1 d U . .
H4 H 0.7445 0.1323 0.8076 0.079 Uiso 1 1 calc R . .
C5 C 0.7001(6) 0.0175(10) 0.7808(7) 0.079(4) Uani 1 1 d U . .
H5 H 0.7141 -0.0121 0.8283 0.095 Uiso 1 1 calc R . .
C6 C 0.6625(6) -0.0269(9) 0.7253(8) 0.069(3) Uani 1 1 d U . .
H6 H 0.6513 -0.0882 0.7340 0.083 Uiso 1 1 calc R . .
C7 C 0.6406(4) 0.0190(8) 0.6553(7) 0.051(2) Uani 1 1 d U . .
H7 H 0.6144 -0.0111 0.6166 0.062 Uiso 1 1 calc R . .
C8 C 0.5738(3) 0.1434(7) 0.5065(6) 0.0382(19) Uani 1 1 d U . .
C9 C 0.5532(4) 0.1480(8) 0.5455(8) 0.052(3) Uani 1 1 d U . .
H9 H 0.5695 0.1583 0.5969 0.063 Uiso 1 1 calc R . .
C10 C 0.5085(4) 0.1371(10) 0.5071(10) 0.069(3) Uani 1 1 d U . .
H10 H 0.4938 0.1412 0.5325 0.082 Uiso 1 1 calc R . .
C11 C 0.4850(4) 0.1207(8) 0.4336(9) 0.061(3) Uani 1 1 d U . .
H11 H 0.4543 0.1127 0.4088 0.073 Uiso 1 1 calc R . .
C12 C 0.5054(3) 0.1154(8) 0.3940(8) 0.053(2) Uani 1 1 d U . .
H12 H 0.4889 0.1048 0.3427 0.063 Uiso 1 1 calc R . .
C13 C 0.5501(3) 0.1262(7) 0.4322(6) 0.038(2) Uani 1 1 d U . .
H13 H 0.5648 0.1217 0.4069 0.046 Uiso 1 1 calc R . .
C14 C 0.6347(2) 0.5090(6) 0.5786(4) 0.0231(15) Uani 1 1 d U . .
C15 C 0.6686(3) 0.4989(8) 0.6524(5) 0.038(2) Uani 1 1 d U . .
H15 H 0.6857 0.4373 0.6686 0.046 Uiso 1 1 calc R . .
C16 C 0.6770(3) 0.5791(8) 0.7014(5) 0.049(3) Uani 1 1 d U . .
H16 H 0.7002 0.5725 0.7509 0.059 Uiso 1 1 calc R . .
C17 C 0.6519(3) 0.6681(8) 0.6785(5) 0.043(2) Uani 1 1 d U . .
H17 H 0.6576 0.7223 0.7122 0.052 Uiso 1 1 calc R . .
C18 C 0.6186(3) 0.6781(7) 0.6064(5) 0.037(2) Uani 1 1 d U . .
H18 H 0.6016 0.7397 0.5904 0.044 Uiso 1 1 calc R . .
C19 C 0.6098(3) 0.5992(7) 0.5572(4) 0.0273(17) Uani 1 1 d U . .
H19 H 0.5865 0.6068 0.5079 0.033 Uiso 1 1 calc R . .
C20 C 0.5648(2) 0.4010(7) 0.4573(5) 0.0279(17) Uani 1 1 d U . .
C21 C 0.5406(3) 0.3977(8) 0.4893(5) 0.037(2) Uani 1 1 d U . .
H21 H 0.5548 0.3997 0.5409 0.044 Uiso 1 1 calc R . .
C22 C 0.4954(3) 0.3912(9) 0.4460(7) 0.048(3) Uani 1 1 d U . .
H22 H 0.4787 0.3899 0.4679 0.057 Uiso 1 1 calc R . .
C23 C 0.4749(3) 0.3868(8) 0.3711(6) 0.044(2) Uani 1 1 d U . .
H23 H 0.4440 0.3817 0.3415 0.053 Uiso 1 1 calc R . .
C24 C 0.4988(3) 0.3896(8) 0.3389(6) 0.044(2) Uani 1 1 d U . .
H24 H 0.4844 0.3878 0.2872 0.053 Uiso 1 1 calc R . .
C25 C 0.5440(3) 0.3949(8) 0.3820(5) 0.0341(19) Uani 1 1 d U . .
H25 H 0.5606 0.3943 0.3599 0.041 Uiso 1 1 calc R . .
C26 C 0.6839(3) -0.0227(8) 0.4398(5) 0.037(2) Uani 1 1 d U . .
H26A H 0.6629 0.0120 0.3938 0.056 Uiso 1 1 calc R . .
H26B H 0.6880 -0.0948 0.4299 0.056 Uiso 1 1 calc R . .
H26C H 0.7118 0.0141 0.4632 0.056 Uiso 1 1 calc R . .
C27 C 0.7062(3) -0.0745(7) 0.5914(5) 0.0353(19) Uani 1 1 d U . .
H27A H 0.7302 -0.0243 0.6156 0.053 Uiso 1 1 calc R . .
H27B H 0.7171 -0.1400 0.5840 0.053 Uiso 1 1 calc R . .
H27C H 0.6943 -0.0870 0.6220 0.053 Uiso 1 1 calc R . .
C28 C 0.6133(4) -0.1063(8) 0.4622(6) 0.045(2) Uani 1 1 d U . .
H28A H 0.6013 -0.1031 0.4934 0.068 Uiso 1 1 calc R . .
H28B H 0.6213 -0.1782 0.4596 0.068 Uiso 1 1 calc R . .
H28C H 0.5913 -0.0818 0.4131 0.068 Uiso 1 1 calc R . .
C29 C 0.6939(4) 0.6269(8) 0.5091(6) 0.046(2) Uani 1 1 d U . .
H29A H 0.6830 0.6459 0.5402 0.069 Uiso 1 1 calc R . .
H29B H 0.6987 0.6901 0.4889 0.069 Uiso 1 1 calc R . .
H29C H 0.7215 0.5891 0.5380 0.069 Uiso 1 1 calc R . .
C30 C 0.6766(4) 0.5032(8) 0.3783(6) 0.046(2) Uani 1 1 d U . .
H30A H 0.7040 0.4656 0.4096 0.069 Uiso 1 1 calc R . .
H30B H 0.6823 0.5655 0.3586 0.069 Uiso 1 1 calc R . .
H30C H 0.6560 0.4581 0.3381 0.069 Uiso 1 1 calc R . .
C31 C 0.6012(4) 0.6153(9) 0.3725(6) 0.055(3) Uani 1 1 d U . .
H31A H 0.5815 0.5727 0.3298 0.082 Uiso 1 1 calc R . .
H31B H 0.6077 0.6802 0.3564 0.082 Uiso 1 1 calc R . .
H31C H 0.5874 0.6312 0.3997 0.082 Uiso 1 1 calc R . .
C32 C 0.6031(9) 0.359(2) 0.6990(17) 0.070(8) Uiso 0.478(15) 1 d PDU A 1
H32A H 0.6331 0.3466 0.7396 0.104 Uiso 0.478(15) 1 calc PR A 1
H32B H 0.5937 0.4282 0.7042 0.104 Uiso 0.478(15) 1 calc PR A 1
H32C H 0.6019 0.3554 0.6527 0.104 Uiso 0.478(15) 1 calc PR A 1
C33 C 0.5756(7) 0.2836(19) 0.6995(16) 0.061(6) Uiso 0.478(15) 1 d PDU A 1
C34 C 0.5930(7) 0.1877(17) 0.7325(13) 0.051(5) Uiso 0.478(15) 1 d PDU A 1
H34 H 0.6231 0.1734 0.7532 0.062 Uiso 0.478(15) 1 calc PR A 1
C35 C 0.5655(7) 0.112(2) 0.7349(15) 0.061(6) Uiso 0.478(15) 1 d PDU A 1
H35 H 0.5777 0.0478 0.7593 0.073 Uiso 0.478(15) 1 calc PR A 1
C36 C 0.5222(8) 0.129(2) 0.7033(15) 0.067(6) Uiso 0.478(15) 1 d PDU A 1
H36 H 0.5039 0.0753 0.7024 0.081 Uiso 0.478(15) 1 calc PR A 1
C37 C 0.5054(9) 0.223(2) 0.6730(17) 0.068(6) Uiso 0.478(15) 1 d PDU A 1
H37 H 0.4755 0.2363 0.6541 0.082 Uiso 0.478(15) 1 calc PR A 1
C38 C 0.5312(8) 0.302(2) 0.6685(19) 0.073(7) Uiso 0.478(15) 1 d PDU A 1
H38 H 0.5184 0.3659 0.6449 0.088 Uiso 0.478(15) 1 calc PR A 1
C39 C 0.4957(7) 0.308(2) 0.6491(14) 0.060(6) Uiso 0.522(15) 1 d PDU A 2
H39A H 0.4771 0.2591 0.6097 0.089 Uiso 0.522(15) 1 calc PR A 2
H39B H 0.4942 0.3765 0.6285 0.089 Uiso 0.522(15) 1 calc PR A 2
H39C H 0.4857 0.3125 0.6830 0.089 Uiso 0.522(15) 1 calc PR A 2
C40 C 0.5388(6) 0.2719(13) 0.6866(11) 0.035(4) Uiso 0.522(15) 1 d PDU A 2
C41 C 0.5512(5) 0.1738(14) 0.7194(10) 0.037(4) Uiso 0.522(15) 1 d PDU A 2
H41 H 0.5290 0.1301 0.7154 0.045 Uiso 0.522(15) 1 calc PR A 2
C42 C 0.5942(5) 0.1344(15) 0.7580(10) 0.040(4) Uiso 0.522(15) 1 d PDU A 2
H42 H 0.6012 0.0676 0.7801 0.049 Uiso 0.522(15) 1 calc PR A 2
C43 C 0.6246(6) 0.1989(12) 0.7610(11) 0.040(4) Uiso 0.522(15) 1 d PDU A 2
H43 H 0.6540 0.1759 0.7873 0.048 Uiso 0.522(15) 1 calc PR A 2
C44 C 0.6160(5) 0.2939(13) 0.7289(9) 0.033(4) Uiso 0.522(15) 1 d PDU A 2
H44 H 0.6384 0.3336 0.7302 0.040 Uiso 0.522(15) 1 calc PR A 2
C45 C 0.5729(5) 0.3330(16) 0.6936(11) 0.040(4) Uiso 0.522(15) 1 d PDU A 2
H45 H 0.5670 0.4015 0.6742 0.048 Uiso 0.522(15) 1 calc PR A 2

loop_
_atom_site_aniso_label
_atom_site_aniso_U_11
_atom_site_aniso_U_22
_atom_site_aniso_U_33
_atom_site_aniso_U_23
_atom_site_aniso_U_13
_atom_site_aniso_U_12
La1 0.0193(2) 0.0131(2) 0.0150(2) -0.00060(15) 0.00917(17) 0.00146(15)
I1 0.0248(3) 0.0370(3) 0.0190(2) -0.0074(2) 0.0054(2) 0.0041(2)
I2 0.0211(2) 0.0375(3) 0.0126(2) -0.00357(18) 0.00890(19) -0.00273(19)
P1 0.0348(10) 0.0166(10) 0.0321(10) -0.0067(8) 0.0259(9) -0.0062(8)
P2 0.0185(8) 0.0171(10) 0.0190(8) -0.0053(7) 0.0076(7) 0.0016(7)
Si1 0.0404(12) 0.0144(11) 0.0281(11) -0.0014(8) 0.0223(10) 0.0006(9)
Si2 0.0545(15) 0.0173(12) 0.0258(11) 0.0040(9) 0.0239(11) 0.0059(10)
N1 0.029(3) 0.016(2) 0.023(3) -0.005(2) 0.018(3) -0.005(2)
N2 0.029(3) 0.012(2) 0.021(3) -0.0031(18) 0.012(2) 0.004(2)
C1 0.023(3) 0.017(2) 0.021(3) -0.004(2) 0.011(3) -0.003(2)
C2 0.069(5) 0.020(4) 0.038(3) -0.004(3) 0.045(3) -0.006(4)
C3 0.078(6) 0.035(6) 0.031(3) 0.003(3) 0.034(3) -0.009(4)
C4 0.111(9) 0.056(8) 0.035(4) 0.016(5) 0.041(4) 0.002(6)
C5 0.176(12) 0.034(7) 0.055(5) 0.014(5) 0.081(6) 0.008(7)
C6 0.162(11) 0.017(5) 0.089(6) 0.005(4) 0.107(7) -0.002(6)
C7 0.099(7) 0.026(5) 0.073(5) -0.005(4) 0.075(5) -0.012(5)
C8 0.039(3) 0.021(5) 0.067(4) -0.019(4) 0.037(3) -0.012(3)
C9 0.062(5) 0.033(6) 0.096(6) -0.031(6) 0.065(5) -0.027(5)
C10 0.063(6) 0.049(7) 0.134(8) -0.031(8) 0.080(7) -0.025(6)
C11 0.043(5) 0.021(6) 0.128(8) -0.011(7) 0.052(5) -0.005(5)
C12 0.036(4) 0.028(6) 0.088(6) -0.009(6) 0.029(4) -0.009(4)
C13 0.032(3) 0.021(5) 0.061(4) -0.010(4) 0.025(3) 0.000(4)
C14 0.020(3) 0.019(3) 0.022(3) -0.007(3) 0.006(3) 0.003(3)
C15 0.040(5) 0.029(5) 0.023(3) -0.007(3) 0.002(3) 0.010(4)
C16 0.051(6) 0.030(5) 0.026(4) -0.014(3) -0.006(4) 0.004(4)
C17 0.046(5) 0.035(5) 0.032(4) -0.016(4) 0.010(4) 0.002(4)
C18 0.044(5) 0.017(4) 0.036(4) -0.008(3) 0.013(4) 0.012(4)
C19 0.030(4) 0.024(4) 0.021(3) -0.006(3) 0.009(3) 0.006(3)
C20 0.017(2) 0.022(4) 0.033(3) -0.015(3) 0.005(2) 0.001(3)
C21 0.022(3) 0.041(6) 0.042(4) -0.026(4) 0.014(3) -0.003(4)
C22 0.024(3) 0.053(7) 0.064(5) -0.031(5) 0.022(4) -0.005(4)
C23 0.014(3) 0.035(6) 0.060(5) -0.016(5) 0.003(3) 0.000(4)
C24 0.028(4) 0.039(6) 0.039(4) -0.018(4) 0.001(3) -0.003(4)
C25 0.024(3) 0.035(5) 0.028(3) -0.005(4) 0.004(3) 0.002(4)
C26 0.055(6) 0.033(5) 0.034(4) -0.001(4) 0.030(4) 0.015(4)
C27 0.053(5) 0.021(5) 0.032(4) 0.008(3) 0.024(3) 0.004(4)
C28 0.053(5) 0.021(4) 0.057(6) -0.013(4) 0.026(4) -0.010(4)
C29 0.069(6) 0.031(5) 0.057(5) -0.015(4) 0.047(4) -0.022(4)
C30 0.090(8) 0.019(5) 0.050(6) 0.003(4) 0.051(6) 0.001(4)
C31 0.091(6) 0.034(6) 0.033(5) 0.017(4) 0.029(4) 0.033(5)

loop_
_atom_type_symbol
_atom_type_description
_atom_type_scat_dispersion_real
_atom_type_scat_dispersion_imag
_atom_type_scat_source
C C 0.0181 0.0091 'International Tables Vol C Tables 4.2.6.8 and 6.1.1.4'
H H 0.0000 0.0000 'International Tables Vol C Tables 4.2.6.8 and 6.1.1.4'
I I -0.3257 6.8362 'International Tables Vol C Tables 4.2.6.8 and 6.1.1.4'
La La -1.4094 9.0376 'International Tables Vol C Tables 4.2.6.8 and 6.1.1.4'
N N 0.0311 0.0180 'International Tables Vol C Tables 4.2.6.8 and 6.1.1.4'
P P 0.2955 0.4335 'International Tables Vol C Tables 4.2.6.8 and 6.1.1.4'
Si Si 0.2541 0.3302 'International Tables Vol C Tables 4.2.6.8 and 6.1.1.4'

loop_
_geom_angle_atom_site_label_1
_geom_angle_atom_site_label_2
_geom_angle_atom_site_label_3
_geom_angle
_geom_angle_site_symmetry_1
_geom_angle_site_symmetry_3
N1 La1 N2 118.3(2) . .
N1 La1 C1 61.3(2) . .
N2 La1 C1 60.6(2) . .
N1 La1 I1 93.38(15) . .
N2 La1 I1 96.73(15) . .
C1 La1 I1 118.37(16) . .
N1 La1 I2 90.95(16) . .
N2 La1 I2 98.94(15) . .
C1 La1 I2 81.26(16) . .
I1 La1 I2 159.35(2) . .
N1 La1 I2 123.99(15) . 7_656
N2 La1 I2 117.60(16) . 7_656
C1 La1 I2 158.90(16) . 7_656
I1 La1 I2 82.563(17) . 7_656
I2 La1 I2 78.301(16) . 7_656
La1 I2 La1 101.699(16) . 7_656
N1 P1 C1 106.4(4) . .
N1 P1 C8 111.1(4) . .
C1 P1 C8 112.4(4) . .
N1 P1 C2 111.4(4) . .
C1 P1 C2 108.5(4) . .
C8 P1 C2 107.1(5) . .
N2 P2 C1 106.2(4) . .
N2 P2 C20 111.8(4) . .
C1 P2 C20 112.7(4) . .
N2 P2 C14 112.6(4) . .
C1 P2 C14 109.6(4) . .
C20 P2 C14 104.1(4) . .
N1 Si1 C27 112.8(4) . .
N1 Si1 C26 105.5(4) . .
C27 Si1 C26 107.7(4) . .
N1 Si1 C28 111.8(4) . .
C27 Si1 C28 109.5(5) . .
C26 Si1 C28 109.4(5) . .
N2 Si2 C30 106.5(4) . .
N2 Si2 C29 110.9(4) . .
C30 Si2 C29 107.6(5) . .
N2 Si2 C31 112.1(5) . .
C30 Si2 C31 109.0(5) . .
C29 Si2 C31 110.6(6) . .
P1 N1 Si1 130.9(4) . .
P1 N1 La1 103.3(3) . .
Si1 N1 La1 125.1(3) . .
P2 N2 Si2 132.4(4) . .
P2 N2 La1 101.6(3) . .
Si2 N2 La1 125.8(3) . .
P2 C1 P1 138.3(5) . .
P2 C1 La1 87.2(3) . .
P1 C1 La1 87.6(3) . .
P2 C1 H1 110.3 . .
P1 C1 H1 110.3 . .
La1 C1 H1 110.3 . .
C3 C2 C7 119.1(10) . .
C3 C2 P1 120.0(7) . .
C7 C2 P1 120.6(9) . .
C2 C3 C4 121.4(10) . .
C2 C3 H3 119.3 . .
C4 C3 H3 119.3 . .
C5 C4 C3 118.7(14) . .
C5 C4 H4 120.6 . .
C3 C4 H4 120.6 . .
C6 C5 C4 121.4(12) . .
C6 C5 H5 119.3 . .
C4 C5 H5 119.3 . .
C5 C6 C7 119.6(10) . .
C5 C6 H6 120.2 . .
C7 C6 H6 120.2 . .
C2 C7 C6 119.8(12) . .
C2 C7 H7 120.1 . .
C6 C7 H7 120.1 . .
C13 C8 C9 120.8(9) . .
C13 C8 P1 118.1(7) . .
C9 C8 P1 121.1(9) . .
C10 C9 C8 117.9(13) . .
C10 C9 H9 121.0 . .
C8 C9 H9 121.0 . .
C11 C10 C9 121.4(11) . .
C11 C10 H10 119.3 . .
C9 C10 H10 119.3 . .
C10 C11 C12 121.1(10) . .
C10 C11 H11 119.5 . .
C12 C11 H11 119.5 . .
C13 C12 C11 117.7(13) . .
C13 C12 H12 121.2 . .
C11 C12 H12 121.2 . .
C8 C13 C12 121.1(10) . .
C8 C13 H13 119.4 . .
C12 C13 H13 119.4 . .
C19 C14 C15 118.4(7) . .
C19 C14 P2 120.8(6) . .
C15 C14 P2 120.8(6) . .
C16 C15 C14 120.0(8) . .
C16 C15 H15 120.0 . .
C14 C15 H15 120.0 . .
C17 C16 C15 120.4(9) . .
C17 C16 H16 119.8 . .
C15 C16 H16 119.8 . .
C18 C17 C16 119.7(9) . .
C18 C17 H17 120.2 . .
C16 C17 H17 120.2 . .
C19 C18 C17 120.6(9) . .
C19 C18 H18 119.7 . .
C17 C18 H18 119.7 . .
C18 C19 C14 121.0(8) . .
C18 C19 H19 119.5 . .
C14 C19 H19 119.5 . .
C21 C20 C25 119.7(8) . .
C21 C20 P2 120.2(7) . .
C25 C20 P2 120.0(7) . .
C20 C21 C22 120.1(9) . .
C20 C21 H21 119.9 . .
C22 C21 H21 119.9 . .
C23 C22 C21 119.8(10) . .
C23 C22 H22 120.1 . .
C21 C22 H22 120.1 . .
C24 C23 C22 120.4(8) . .
C24 C23 H23 119.8 . .
C22 C23 H23 119.8 . .
C23 C24 C25 120.0(10) . .
C23 C24 H24 120.0 . .
C25 C24 H24 120.0 . .
C20 C25 C24 119.9(9) . .
C20 C25 H25 120.0 . .
C24 C25 H25 120.0 . .
Si1 C26 H26A 109.5 . .
Si1 C26 H26B 109.5 . .
H26A C26 H26B 109.5 . .
Si1 C26 H26C 109.5 . .
H26A C26 H26C 109.5 . .
H26B C26 H26C 109.5 . .
Si1 C27 H27A 109.5 . .
Si1 C27 H27B 109.5 . .
H27A C27 H27B 109.5 . .
Si1 C27 H27C 109.5 . .
H27A C27 H27C 109.5 . .
H27B C27 H27C 109.5 . .
Si1 C28 H28A 109.5 . .
Si1 C28 H28B 109.5 . .
H28A C28 H28B 109.5 . .
Si1 C28 H28C 109.5 . .
H28A C28 H28C 109.5 . .
H28B C28 H28C 109.5 . .
Si2 C29 H29A 109.5 . .
Si2 C29 H29B 109.5 . .
H29A C29 H29B 109.5 . .
Si2 C29 H29C 109.5 . .
H29A C29 H29C 109.5 . .
H29B C29 H29C 109.5 . .
Si2 C30 H30A 109.5 . .
Si2 C30 H30B 109.5 . .
H30A C30 H30B 109.5 . .
Si2 C30 H30C 109.5 . .
H30A C30 H30C 109.5 . .
H30B C30 H30C 109.5 . .
Si2 C31 H31A 109.5 . .
Si2 C31 H31B 109.5 . .
H31A C31 H31B 109.5 . .
Si2 C31 H31C 109.5 . .
H31A C31 H31C 109.5 . .
H31B C31 H31C 109.5 . .
C34 C33 C32 119(2) . .
C34 C33 C38 119(2) . .
C32 C33 C38 122(2) . .
C33 C34 C35 119(2) . .
C33 C34 H34 120.3 . .
C35 C34 H34 120.3 . .
C36 C35 C34 121(2) . .
C36 C35 H35 119.3 . .
C34 C35 H35 119.3 . .
C35 C36 C37 119(3) . .
C35 C36 H36 120.4 . .
C37 C36 H36 120.4 . .
C36 C37 C38 122(3) . .
C36 C37 H37 119.0 . .
C38 C37 H37 119.0 . .
C33 C38 C37 119(3) . .
C33 C38 H38 120.6 . .
C37 C38 H38 120.6 . .
C40 C39 H39A 109.5 . .
C40 C39 H39B 109.5 . .
H39A C39 H39B 109.5 . .
C40 C39 H39C 109.5 . .
H39A C39 H39C 109.5 . .
H39B C39 H39C 109.5 . .
C41 C40 C39 123.3(16) . .
C41 C40 C45 114.9(16) . .
C39 C40 C45 121.8(16) . .
C40 C41 C42 125.4(16) . .
C40 C41 H41 117.3 . .
C42 C41 H41 117.3 . .
C43 C42 C41 115.0(16) . .
C43 C42 H42 122.5 . .
C41 C42 H42 122.5 . .
C42 C43 C44 124.5(18) . .
C42 C43 H43 117.7 . .
C44 C43 H43 117.7 . .
C43 C44 C45 118.8(17) . .
C43 C44 H44 120.6 . .
C45 C44 H44 120.6 . .
C40 C45 C44 121.1(17) . .
C40 C45 H45 119.5 . .
C44 C45 H45 119.5 . .

loop_
_geom_bond_atom_site_label_1
_geom_bond_atom_site_label_2
_geom_bond_distance
_geom_bond_site_symmetry_2
La1 N1 2.426(6) .
La1 N2 2.460(6) .
La1 C1 2.778(8) .
La1 I1 3.1144(7) .
La1 I2 3.2253(8) .
La1 I2 3.3114(6) 7_656
I2 La1 3.3114(6) 7_656
P1 N1 1.610(6) .
P1 C1 1.722(8) .
P1 C8 1.816(9) .
P1 C2 1.824(10) .
P2 N2 1.603(7) .
P2 C1 1.718(8) .
P2 C20 1.804(8) .
P2 C14 1.814(8) .
Si1 N1 1.740(7) .
Si1 C27 1.861(9) .
Si1 C26 1.866(9) .
Si1 C28 1.873(10) .
Si2 N2 1.728(7) .
Si2 C30 1.859(10) .
Si2 C29 1.870(11) .
Si2 C31 1.872(11) .
C1 H1 1.0000 .
C2 C3 1.382(15) .
C2 C7 1.385(13) .
C3 C4 1.398(14) .
C3 H3 0.9500 .
C4 C5 1.372(19) .
C4 H4 0.9500 .
C5 C6 1.37(2) .
C5 H5 0.9500 .
C6 C7 1.413(18) .
C6 H6 0.9500 .
C7 H7 0.9500 .
C8 C13 1.379(15) .
C8 C9 1.399(14) .
C9 C10 1.380(16) .
C9 H9 0.9500 .
C10 C11 1.36(2) .
C10 H10 0.9500 .
C11 C12 1.405(18) .
C11 H11 0.9500 .
C12 C13 1.381(13) .
C12 H12 0.9500 .
C13 H13 0.9500 .
C14 C19 1.387(11) .
C14 C15 1.409(11) .
C15 C16 1.391(13) .
C15 H15 0.9500 .
C16 C17 1.380(15) .
C16 H16 0.9500 .
C17 C18 1.379(13) .
C17 H17 0.9500 .
C18 C19 1.379(11) .
C18 H18 0.9500 .
C19 H19 0.9500 .
C20 C21 1.383(13) .
C20 C25 1.386(12) .
C21 C22 1.391(12) .
C21 H21 0.9500 .
C22 C23 1.379(16) .
C22 H22 0.9500 .
C23 C24 1.375(16) .
C23 H23 0.9500 .
C24 C25 1.392(12) .
C24 H24 0.9500 .
C25 H25 0.9500 .
C26 H26A 0.9800 .
C26 H26B 0.9800 .
C26 H26C 0.9800 .
C27 H27A 0.9800 .
C27 H27B 0.9800 .
C27 H27C 0.9800 .
C28 H28A 0.9800 .
C28 H28B 0.9800 .
C28 H28C 0.9800 .
C29 H29A 0.9800 .
C29 H29B 0.9800 .
C29 H29C 0.9800 .
C30 H30A 0.9800 .
C30 H30B 0.9800 .
C30 H30C 0.9800 .
C31 H31A 0.9800 .
C31 H31B 0.9800 .
C31 H31C 0.9800 .
C32 C33 1.40(3) .
C32 H32A 0.9800 .
C32 H32B 0.9800 .
C32 H32C 0.9800 .
C33 C34 1.395(16) .
C33 C38 1.398(15) .
C34 C35 1.418(16) .
C34 H34 0.9500 .
C35 C36 1.354(15) .
C35 H35 0.9500 .
C36 C37 1.357(15) .
C36 H36 0.9500 .
C37 C38 1.418(16) .
C37 H37 0.9500 .
C38 H38 0.9500 .
C39 C40 1.40(2) .
C39 H39A 0.9800 .
C39 H39B 0.9800 .
C39 H39C 0.9800 .
C40 C41 1.398(15) .
C40 C45 1.406(15) .
C41 C42 1.412(15) .
C41 H41 0.9500 .
C42 C43 1.356(14) .
C42 H42 0.9500 .
C43 C44 1.357(14) .
C43 H43 0.9500 .
C44 C45 1.416(16) .
C44 H44 0.9500 .
C45 H45 0.9500 .

loop_
_geom_torsion_atom_site_label_1
_geom_torsion_atom_site_label_2
_geom_torsion_atom_site_label_3
_geom_torsion_atom_site_label_4
_geom_torsion
_geom_torsion_site_symmetry_1
_geom_torsion_site_symmetry_2
_geom_torsion_site_symmetry_3
_geom_torsion_site_symmetry_4
N1 La1 I2 La1 124.59(15) . . . 7_656
N2 La1 I2 La1 -116.51(16) . . . 7_656
C1 La1 I2 La1 -174.70(17) . . . 7_656
I1 La1 I2 La1 22.41(6) . . . 7_656
I2 La1 I2 La1 0.0 7_656 . . 7_656
C1 P1 N1 Si1 158.5(5) . . . .
C8 P1 N1 Si1 -78.9(7) . . . .
C2 P1 N1 Si1 40.5(7) . . . .
C1 P1 N1 La1 -12.0(4) . . . .
C8 P1 N1 La1 110.6(4) . . . .
C2 P1 N1 La1 -130.1(4) . . . .
C27 Si1 N1 P1 -61.3(7) . . . .
C26 Si1 N1 P1 -178.6(6) . . . .
C28 Si1 N1 P1 62.6(7) . . . .
C27 Si1 N1 La1 107.4(5) . . . .
C26 Si1 N1 La1 -9.9(5) . . . .
C28 Si1 N1 La1 -128.7(5) . . . .
N2 La1 N1 P1 -13.1(4) . . . .
C1 La1 N1 P1 8.1(3) . . . .
I1 La1 N1 P1 -112.6(3) . . . .
I2 La1 N1 P1 87.6(3) . . . .
I2 La1 N1 P1 164.1(2) 7_656 . . .
N2 La1 N1 Si1 175.7(3) . . . .
C1 La1 N1 Si1 -163.1(5) . . . .
I1 La1 N1 Si1 76.2(4) . . . .
I2 La1 N1 Si1 -83.6(4) . . . .
I2 La1 N1 Si1 -7.1(5) 7_656 . . .
C1 P2 N2 Si2 -154.1(5) . . . .
C20 P2 N2 Si2 82.6(6) . . . .
C14 P2 N2 Si2 -34.2(7) . . . .
C1 P2 N2 La1 20.5(4) . . . .
C20 P2 N2 La1 -102.9(4) . . . .
C14 P2 N2 La1 140.4(3) . . . .
C30 Si2 N2 P2 -177.1(6) . . . .
C29 Si2 N2 P2 66.2(7) . . . .
C31 Si2 N2 P2 -57.9(7) . . . .
C30 Si2 N2 La1 9.5(6) . . . .
C29 Si2 N2 La1 -107.3(5) . . . .
C31 Si2 N2 La1 128.6(5) . . . .
N1 La1 N2 P2 7.6(4) . . . .
C1 La1 N2 P2 -13.8(3) . . . .
I1 La1 N2 P2 105.1(3) . . . .
I2 La1 N2 P2 -88.4(3) . . . .
I2 La1 N2 P2 -169.8(2) 7_656 . . .
N1 La1 N2 Si2 -177.4(4) . . . .
C1 La1 N2 Si2 161.3(5) . . . .
I1 La1 N2 Si2 -79.8(4) . . . .
I2 La1 N2 Si2 86.7(4) . . . .
I2 La1 N2 Si2 5.3(5) 7_656 . . .
N2 P2 C1 P1 -100.9(7) . . . .
C20 P2 C1 P1 21.9(8) . . . .
C14 P2 C1 P1 137.3(7) . . . .
N2 P2 C1 La1 -17.7(3) . . . .
C20 P2 C1 La1 105.0(3) . . . .
C14 P2 C1 La1 -139.5(3) . . . .
N1 P1 C1 P2 93.3(7) . . . .
C8 P1 C1 P2 -28.5(9) . . . .
C2 P1 C1 P2 -146.8(7) . . . .
N1 P1 C1 La1 10.2(3) . . . .
C8 P1 C1 La1 -111.6(4) . . . .
C2 P1 C1 La1 130.2(3) . . . .
N1 La1 C1 P2 -146.0(4) . . . .
N2 La1 C1 P2 12.6(2) . . . .
I1 La1 C1 P2 -68.7(3) . . . .
I2 La1 C1 P2 118.1(3) . . . .
I2 La1 C1 P2 103.5(4) 7_656 . . .
N1 La1 C1 P1 -7.4(3) . . . .
N2 La1 C1 P1 151.2(4) . . . .
I1 La1 C1 P1 69.9(3) . . . .
I2 La1 C1 P1 -103.3(3) . . . .
I2 La1 C1 P1 -117.9(4) 7_656 . . .
N1 P1 C2 C3 88.0(9) . . . .
C1 P1 C2 C3 -28.8(9) . . . .
C8 P1 C2 C3 -150.3(8) . . . .
N1 P1 C2 C7 -85.6(9) . . . .
C1 P1 C2 C7 157.6(8) . . . .
C8 P1 C2 C7 36.0(9) . . . .
C7 C2 C3 C4 -1.0(17) . . . .
P1 C2 C3 C4 -174.7(10) . . . .
C2 C3 C4 C5 -1(2) . . . .
C3 C4 C5 C6 2(2) . . . .
C4 C5 C6 C7 -2(2) . . . .
C3 C2 C7 C6 1.2(15) . . . .
P1 C2 C7 C6 174.9(8) . . . .
C5 C6 C7 C2 0.4(18) . . . .
N1 P1 C8 C13 -25.1(9) . . . .
C1 P1 C8 C13 94.0(8) . . . .
C2 P1 C8 C13 -147.0(8) . . . .
N1 P1 C8 C9 156.1(8) . . . .
C1 P1 C8 C9 -84.8(10) . . . .
C2 P1 C8 C9 34.2(10) . . . .
C13 C8 C9 C10 -1.4(16) . . . .
P1 C8 C9 C10 177.3(9) . . . .
C8 C9 C10 C11 1.0(19) . . . .
C9 C10 C11 C12 -1(2) . . . .
C10 C11 C12 C13 0.7(17) . . . .
C9 C8 C13 C12 1.5(16) . . . .
P1 C8 C13 C12 -177.3(8) . . . .
C11 C12 C13 C8 -1.1(15) . . . .
N2 P2 C14 C19 81.7(8) . . . .
C1 P2 C14 C19 -160.4(7) . . . .
C20 P2 C14 C19 -39.6(8) . . . .
N2 P2 C14 C15 -98.7(8) . . . .
C1 P2 C14 C15 19.2(9) . . . .
C20 P2 C14 C15 140.0(8) . . . .
C19 C14 C15 C16 -1.2(16) . . . .
P2 C14 C15 C16 179.2(9) . . . .
C14 C15 C16 C17 1.0(19) . . . .
C15 C16 C17 C18 -0.8(19) . . . .
C16 C17 C18 C19 0.8(18) . . . .
C17 C18 C19 C14 -1.1(16) . . . .
C15 C14 C19 C18 1.3(14) . . . .
P2 C14 C19 C18 -179.1(8) . . . .
N2 P2 C20 C21 -170.5(7) . . . .
C1 P2 C20 C21 69.9(8) . . . .
C14 P2 C20 C21 -48.7(8) . . . .
N2 P2 C20 C25 12.9(9) . . . .
C1 P2 C20 C25 -106.7(8) . . . .
C14 P2 C20 C25 134.6(8) . . . .
C25 C20 C21 C22 -1.9(15) . . . .
P2 C20 C21 C22 -178.5(8) . . . .
C20 C21 C22 C23 0.9(16) . . . .
C21 C22 C23 C24 -0.6(17) . . . .
C22 C23 C24 C25 1.2(16) . . . .
C21 C20 C25 C24 2.6(15) . . . .
P2 C20 C25 C24 179.2(7) . . . .
C23 C24 C25 C20 -2.3(15) . . . .
C32 C33 C34 C35 178(3) . . . .
C38 C33 C34 C35 -1(4) . . . .
C33 C34 C35 C36 3(4) . . . .
C34 C35 C36 C37 -4(5) . . . .
C35 C36 C37 C38 5(5) . . . .
C34 C33 C38 C37 1(5) . . . .
C32 C33 C38 C37 -178(3) . . . .
C36 C37 C38 C33 -3(5) . . . .
C39 C40 C41 C42 -180(2) . . . .
C45 C40 C41 C42 1(3) . . . .
C40 C41 C42 C43 -1(3) . . . .
C41 C42 C43 C44 -1(3) . . . .
C42 C43 C44 C45 4(3) . . . .
C41 C40 C45 C44 2(3) . . . .
C39 C40 C45 C44 -177(2) . . . .
C43 C44 C45 C40 -5(3) . . . .
